data_4066278
loop_
_publ_author_name
'Kamps, Ina'
'Neumann, Beate'
'Stammler, Hans-Georg'
'Mitzel, Norbert W.'

_publ_section_title
;
 A Chain Aggregate of Methyllithium Tetramers&#x2020;
;
_journal_issue 21
_journal_name_full Organometallics
_journal_page_first 4746
_journal_paper_doi 10.1021/om1003804
_journal_volume 29
_journal_year 2010
_chemical_formula_moiety '    C12 H30 Li N6, C4 H12 Al '
_chemical_formula_sum 'C16 H42 Al Li N6'
_chemical_formula_weight 352.48
_chemical_name_systematic ?
_space_group_IT_number 14
_symmetry_cell_setting monoclinic
_symmetry_space_group_name_Hall '-P 2ybc'
_symmetry_space_group_name_H-M 'P 1 21/c 1'
_atom_sites_solution_hydrogens geom
_atom_sites_solution_primary direct
_atom_sites_solution_secondary difmap
_audit_creation_method SHELXL-97
_cell_angle_alpha 90.00
_cell_angle_beta 99.7841(14)
_cell_angle_gamma 90.00
_cell_formula_units_Z 4
_cell_length_a 8.3824(2)
_cell_length_b 15.4957(4)
_cell_length_c 18.4008(5)
_cell_measurement_reflns_used 24819
_cell_measurement_temperature 100(2)
_cell_measurement_theta_max 27.485
_cell_measurement_theta_min 2.910
_cell_volume 2355.34(11)
_computing_cell_refinement 'HKL Scalepack (Otwinowski & Minor 1997)'
_computing_data_collection 'Collect, Bruker AXS, 2004'
_computing_data_reduction 'Denzo and Scalepack (Otwinowski & Minor, 1997)'
_computing_molecular_graphics 'SHELXTL-PLUS (1990)'
_computing_publication_material 'SHELXL-97 (Sheldrick, 1997)'
_computing_structure_refinement 'SHELXL-97 (Sheldrick, 1997)'
_computing_structure_solution 'SHELXS-97 (Sheldrick, 1990)'
_diffrn_ambient_temperature 100(2)
_diffrn_measured_fraction_theta_full 0.996
_diffrn_measured_fraction_theta_max 0.996
_diffrn_measurement_device_type KappaCCD
_diffrn_measurement_method CCD
_diffrn_radiation_monochromator graphite
_diffrn_radiation_source 'fine-focus sealed tube'
_diffrn_radiation_type MoK\a
_diffrn_radiation_wavelength 0.71073
_diffrn_reflns_av_R_equivalents 0.035
_diffrn_reflns_av_sigmaI/netI 0.0295
_diffrn_reflns_limit_h_max 10
_diffrn_reflns_limit_h_min -10
_diffrn_reflns_limit_k_max 20
_diffrn_reflns_limit_k_min -20
_diffrn_reflns_limit_l_max 23
_diffrn_reflns_limit_l_min -23
_diffrn_reflns_number 31138
_diffrn_reflns_theta_full 27.49
_diffrn_reflns_theta_max 27.49
_diffrn_reflns_theta_min 3.16
_exptl_absorpt_coefficient_mu 0.095
_exptl_absorpt_correction_T_max 0.9748
_exptl_absorpt_correction_T_min 0.9721
_exptl_absorpt_correction_type multi-scan
_exptl_absorpt_process_details 'Denzo and Scalepack (Otwinowski & Minor, 1997)'
_exptl_crystal_colour Colourless
_exptl_crystal_density_diffrn 0.994
_exptl_crystal_density_method 'not measured'
_exptl_crystal_description fragment
_exptl_crystal_F_000 784
_exptl_crystal_size_max 0.30
_exptl_crystal_size_mid 0.28
_exptl_crystal_size_min 0.27
_refine_diff_density_max 0.279
_refine_diff_density_min -0.173
_refine_diff_density_rms 0.034
_refine_ls_extinction_method none
_refine_ls_goodness_of_fit_ref 1.030
_refine_ls_hydrogen_treatment constr
_refine_ls_matrix_type full
_refine_ls_number_parameters 227
_refine_ls_number_reflns 5369
_refine_ls_number_restraints 0
_refine_ls_restrained_S_all 1.030
_refine_ls_R_factor_all 0.0487
_refine_ls_R_factor_gt 0.0366
_refine_ls_shift/su_max 0.000
_refine_ls_shift/su_mean 0.000
_refine_ls_structure_factor_coef Fsqd
_refine_ls_weighting_details 'calc w=1/[\s^2^(Fo^2^)+(0.0535P)^2^+0.4261P] where P=(Fo^2^+2Fc^2^)/3'
_refine_ls_weighting_scheme calc
_refine_ls_wR_factor_gt 0.0986
_refine_ls_wR_factor_ref 0.1054
_reflns_number_gt 4370
_reflns_number_total 5369
_reflns_threshold_expression >2sigma(I)
_cod_data_source_file om1003804_si_001.cif
_cod_data_source_block compound2
_cod_depositor_comments
;
The following automatic conversions were performed:
'_atom_site_symetry_multiplicity' tag replaced with
'_atom_site_symmetry_multiplicity'.

Automatic conversion script
Id: cif_correct_tags 1440 2010-10-19 06:21:57Z saulius 

The following automatic conversions were performed:

'_symmetry_cell_setting' value 'Monoclinic' changed to 'monoclinic'
according to /home/saulius/struct/CIF-dictionaries/cif_core.dic
dictionary named 'cif_core.dic' version 2.4.1 from 2010-06-29.

Automatic conversion script
Id: cif_fix_values 1715 2011-07-08 13:25:40Z adriana 
;
_cod_original_cell_volume 2355.34(10)
_cod_original_sg_symbol_H-M 'P 21/c'
_cod_database_code 4066278

loop_
_symmetry_equiv_pos_as_xyz
'x, y, z'
'-x, y+1/2, -z+1/2'
'-x, -y, -z'
'x, -y-1/2, z-1/2'

loop_
_atom_site_label
_atom_site_type_symbol
_atom_site_fract_x
_atom_site_fract_y
_atom_site_fract_z
_atom_site_U_iso_or_equiv
_atom_site_adp_type
_atom_site_occupancy
_atom_site_symmetry_multiplicity
_atom_site_calc_flag
_atom_site_refinement_flags
N1 N 0.01074(11) 0.11507(6) 0.35300(5) 0.0247(2) Uani 1 1 d .
N2 N 0.23913(11) 0.10891(6) 0.44656(5) 0.0227(2) Uani 1 1 d .
N3 N 0.27179(11) 0.12586(6) 0.32326(5) 0.0272(2) Uani 1 1 d .
N4 N 0.02366(11) 0.35253(6) 0.39004(5) 0.0241(2) Uani 1 1 d .
N5 N 0.25934(11) 0.33963(6) 0.47977(5) 0.0276(2) Uani 1 1 d .
N6 N 0.27930(11) 0.34931(6) 0.35414(5) 0.0280(2) Uani 1 1 d .
Li1 Li 0.1730(2) 0.23199(13) 0.39192(11) 0.0287(4) Uani 1 1 d .
C1 C 0.07654(13) 0.07393(7) 0.42313(6) 0.0249(2) Uani 1 1 d .
H1A H 0.0814 0.0106 0.4169 0.030 Uiso 1 1 calc R
H1B H 0.0074 0.0867 0.4604 0.030 Uiso 1 1 calc R
C2 C 0.34063(13) 0.08434(7) 0.39259(6) 0.0261(2) Uani 1 1 d .
H2A H 0.4534 0.1039 0.4090 0.031 Uiso 1 1 calc R
H2B H 0.3409 0.0209 0.3865 0.031 Uiso 1 1 calc R
C3 C 0.10959(13) 0.09201(8) 0.29762(6) 0.0271(2) Uani 1 1 d .
H3A H 0.1133 0.0285 0.2920 0.033 Uiso 1 1 calc R
H3B H 0.0635 0.1176 0.2493 0.033 Uiso 1 1 calc R
C4 C -0.15889(14) 0.09073(9) 0.32820(7) 0.0363(3) Uani 1 1 d .
H4A H -0.1663 0.0282 0.3205 0.054 Uiso 1 1 calc R
H4B H -0.2005 0.1204 0.2818 0.054 Uiso 1 1 calc R
H4C H -0.2232 0.1073 0.3657 0.054 Uiso 1 1 calc R
C5 C 0.31022(15) 0.08036(8) 0.52110(6) 0.0313(3) Uani 1 1 d .
H5A H 0.2410 0.0989 0.5561 0.047 Uiso 1 1 calc R
H5B H 0.4181 0.1058 0.5350 0.047 Uiso 1 1 calc R
H5C H 0.3190 0.0173 0.5220 0.047 Uiso 1 1 calc R
C6 C 0.37548(17) 0.11535(11) 0.26744(7) 0.0452(4) Uani 1 1 d .
H6A H 0.4820 0.1407 0.2855 0.068 Uiso 1 1 calc R
H6B H 0.3260 0.1446 0.2219 0.068 Uiso 1 1 calc R
H6C H 0.3879 0.0538 0.2575 0.068 Uiso 1 1 calc R
C7 C 0.09747(13) 0.37730(7) 0.46476(6) 0.0258(2) Uani 1 1 d .
H7A H 0.1042 0.4409 0.4690 0.031 Uiso 1 1 calc R
H7B H 0.0315 0.3556 0.5007 0.031 Uiso 1 1 calc R
C8 C 0.35676(13) 0.37486(8) 0.42802(7) 0.0287(3) Uani 1 1 d .
H8A H 0.3619 0.4385 0.4320 0.034 Uiso 1 1 calc R
H8B H 0.4684 0.3517 0.4389 0.034 Uiso 1 1 calc R
C9 C 0.11889(13) 0.38843(7) 0.33750(6) 0.0258(2) Uani 1 1 d .
H9A H 0.0674 0.3747 0.2863 0.031 Uiso 1 1 calc R
H9B H 0.1269 0.4519 0.3428 0.031 Uiso 1 1 calc R
C10 C -0.14430(14) 0.38281(9) 0.37360(7) 0.0358(3) Uani 1 1 d .
H10A H -0.2060 0.3579 0.4092 0.054 Uiso 1 1 calc R
H10B H -0.1928 0.3649 0.3236 0.054 Uiso 1 1 calc R
H10C H -0.1464 0.4459 0.3770 0.054 Uiso 1 1 calc R
C11 C 0.33628(17) 0.35617(10) 0.55572(7) 0.0435(3) Uani 1 1 d .
H11A H 0.3479 0.4185 0.5637 0.065 Uiso 1 1 calc R
H11B H 0.4434 0.3290 0.5650 0.065 Uiso 1 1 calc R
H11C H 0.2693 0.3321 0.5895 0.065 Uiso 1 1 calc R
C12 C 0.37893(17) 0.37316(10) 0.29870(8) 0.0449(4) Uani 1 1 d .
H12A H 0.3980 0.4356 0.3005 0.067 Uiso 1 1 calc R
H12B H 0.3223 0.3570 0.2495 0.067 Uiso 1 1 calc R
H12C H 0.4828 0.3428 0.3092 0.067 Uiso 1 1 calc R
Al1 Al 0.79797(4) 0.24251(2) 0.604915(18) 0.02410(10) Uani 1 1 d .
C13 C 0.65475(16) 0.19840(8) 0.67372(7) 0.0344(3) Uani 1 1 d .
H13A H 0.5413 0.2101 0.6528 0.052 Uiso 1 1 calc R
H13B H 0.6824 0.2275 0.7215 0.052 Uiso 1 1 calc R
H13C H 0.6706 0.1361 0.6805 0.052 Uiso 1 1 calc R
C14 C 1.02631(15) 0.20284(8) 0.63991(7) 0.0351(3) Uani 1 1 d .
H14A H 1.0705 0.2325 0.6860 0.053 Uiso 1 1 calc R
H14B H 1.0927 0.2163 0.6024 0.053 Uiso 1 1 calc R
H14C H 1.0271 0.1404 0.6484 0.053 Uiso 1 1 calc R
C15 C 0.79321(15) 0.37270(7) 0.60223(7) 0.0300(3) Uani 1 1 d .
H15A H 0.7301 0.3942 0.6387 0.045 Uiso 1 1 calc R
H15B H 0.7432 0.3921 0.5529 0.045 Uiso 1 1 calc R
H15C H 0.9040 0.3950 0.6138 0.045 Uiso 1 1 calc R
C16 C 0.72524(16) 0.19696(8) 0.50244(7) 0.0325(3) Uani 1 1 d .
H16A H 0.7260 0.1337 0.5035 0.049 Uiso 1 1 calc R
H16B H 0.7989 0.2175 0.4701 0.049 Uiso 1 1 calc R
H16C H 0.6153 0.2174 0.4837 0.049 Uiso 1 1 calc R

loop_
_atom_site_aniso_label
_atom_site_aniso_U_11
_atom_site_aniso_U_22
_atom_site_aniso_U_33
_atom_site_aniso_U_23
_atom_site_aniso_U_13
_atom_site_aniso_U_12
N1 0.0229(4) 0.0264(5) 0.0236(5) -0.0007(4) 0.0009(4) 0.0019(4)
N2 0.0243(5) 0.0212(5) 0.0214(4) -0.0011(4) 0.0008(4) 0.0012(4)
N3 0.0257(5) 0.0318(5) 0.0246(5) 0.0007(4) 0.0054(4) 0.0010(4)
N4 0.0225(4) 0.0252(5) 0.0247(5) -0.0011(4) 0.0045(4) -0.0001(4)
N5 0.0276(5) 0.0257(5) 0.0280(5) 0.0035(4) 0.0004(4) 0.0004(4)
N6 0.0260(5) 0.0279(5) 0.0320(5) -0.0040(4) 0.0110(4) -0.0006(4)
Li1 0.0323(10) 0.0222(9) 0.0315(10) 0.0000(8) 0.0047(8) 0.0019(8)
C1 0.0278(6) 0.0213(5) 0.0253(5) 0.0007(4) 0.0033(4) -0.0013(4)
C2 0.0251(5) 0.0241(6) 0.0282(6) -0.0023(5) 0.0018(4) 0.0038(4)
C3 0.0296(6) 0.0279(6) 0.0229(5) -0.0031(5) 0.0017(4) 0.0024(5)
C4 0.0249(6) 0.0480(8) 0.0342(7) -0.0039(6) 0.0001(5) -0.0009(5)
C5 0.0365(6) 0.0297(6) 0.0254(6) 0.0016(5) -0.0011(5) 0.0036(5)
C6 0.0356(7) 0.0692(10) 0.0330(7) 0.0014(7) 0.0125(6) 0.0031(7)
C7 0.0286(6) 0.0248(6) 0.0243(5) -0.0016(4) 0.0055(4) 0.0011(5)
C8 0.0234(5) 0.0244(6) 0.0378(7) -0.0006(5) 0.0039(5) -0.0004(4)
C9 0.0297(6) 0.0228(6) 0.0248(5) 0.0003(4) 0.0046(4) -0.0001(5)
C10 0.0251(6) 0.0428(8) 0.0384(7) 0.0007(6) 0.0024(5) 0.0044(5)
C11 0.0451(8) 0.0500(9) 0.0305(7) 0.0058(6) -0.0074(6) -0.0052(7)
C12 0.0399(7) 0.0567(9) 0.0435(8) -0.0070(7) 0.0220(6) -0.0081(7)
Al1 0.02899(19) 0.01990(18) 0.02363(18) -0.00037(13) 0.00515(13) -0.00066(13)
C13 0.0416(7) 0.0308(7) 0.0324(6) 0.0042(5) 0.0111(5) 0.0009(5)
C14 0.0351(7) 0.0280(6) 0.0414(7) 0.0012(5) 0.0044(5) 0.0011(5)
C15 0.0382(6) 0.0223(6) 0.0295(6) -0.0025(5) 0.0059(5) -0.0002(5)
C16 0.0424(7) 0.0240(6) 0.0310(6) -0.0028(5) 0.0055(5) -0.0024(5)

loop_
_atom_type_symbol
_atom_type_description
_atom_type_scat_dispersion_real
_atom_type_scat_dispersion_imag
_atom_type_scat_source
C C 0.0033 0.0016 'International Tables Vol C Tables 4.2.6.8 and 6.1.1.4'
H H 0.0000 0.0000 'International Tables Vol C Tables 4.2.6.8 and 6.1.1.4'
N N 0.0061 0.0033 'International Tables Vol C Tables 4.2.6.8 and 6.1.1.4'
Al Al 0.0645 0.0514 'International Tables Vol C Tables 4.2.6.8 and 6.1.1.4'
Li Li -0.0003 0.0001 'International Tables Vol C Tables 4.2.6.8 and 6.1.1.4'

loop_
_geom_angle_atom_site_label_1
_geom_angle_atom_site_label_2
_geom_angle_atom_site_label_3
_geom_angle
C1 N1 C3 109.59(9)
C1 N1 C4 111.29(9)
C3 N1 C4 110.76(9)
C1 N1 Li1 87.38(8)
C3 N1 Li1 91.97(8)
C4 N1 Li1 142.02(9)
C1 N2 C2 108.89(8)
C1 N2 C5 111.95(9)
C2 N2 C5 111.41(9)
C1 N2 Li1 92.12(8)
C2 N2 Li1 92.65(8)
C5 N2 Li1 136.45(9)
C2 N3 C3 109.45(9)
C2 N3 C6 111.80(10)
C3 N3 C6 111.41(10)
C2 N3 Li1 87.76(8)
C3 N3 Li1 91.82(8)
C6 N3 Li1 140.70(10)
C7 N4 C9 109.31(9)
C7 N4 C10 110.40(9)
C9 N4 C10 110.76(9)
C7 N4 Li1 93.34(8)
C9 N4 Li1 87.78(8)
C10 N4 Li1 141.50(9)
C11 N5 C7 110.88(10)
C11 N5 C8 110.71(10)
C7 N5 C8 109.37(9)
C11 N5 Li1 144.89(10)
C7 N5 Li1 89.19(8)
C8 N5 Li1 87.58(8)
C8 N6 C9 109.35(9)
C8 N6 C12 111.28(10)
C9 N6 C12 111.19(10)
C8 N6 Li1 94.03(8)
C9 N6 Li1 90.08(8)
C12 N6 Li1 137.60(10)
N2 Li1 N6 141.85(10)
N2 Li1 N4 146.21(10)
N6 Li1 N4 63.91(6)
N2 Li1 N1 63.05(6)
N6 Li1 N1 143.56(10)
N4 Li1 N1 110.56(9)
N2 Li1 N3 62.85(6)
N6 Li1 N3 102.37(8)
N4 Li1 N3 146.52(10)
N1 Li1 N3 61.20(6)
N2 Li1 N5 106.19(9)
N6 Li1 N5 62.26(6)
N4 Li1 N5 61.70(6)
N1 Li1 N5 150.24(10)
N3 Li1 N5 141.62(10)
N2 Li1 C9 173.43(10)
N6 Li1 C9 33.66(4)
N4 Li1 C9 33.76(4)
N1 Li1 C9 123.45(9)
N3 Li1 C9 120.12(9)
N5 Li1 C9 67.73(6)
N2 Li1 C1 33.15(4)
N6 Li1 C1 169.65(10)
N4 Li1 C1 125.28(9)
N1 Li1 C1 33.10(4)
N3 Li1 C1 67.35(6)
N5 Li1 C1 124.88(9)
C9 Li1 C1 152.50(9)
N2 Li1 C2 33.01(4)
N6 Li1 C2 117.92(9)
N4 Li1 C2 177.74(10)
N1 Li1 C2 67.19(6)
N3 Li1 C2 32.86(4)
N5 Li1 C2 120.13(8)
C9 Li1 C2 147.44(9)
C1 Li1 C2 52.77(5)
N2 Li1 C8 120.70(9)
N6 Li1 C8 32.40(5)
N4 Li1 C8 67.48(6)
N1 Li1 C8 175.86(10)
N3 Li1 C8 118.22(9)
N5 Li1 C8 32.54(4)
C9 Li1 C8 52.84(5)
C1 Li1 C8 151.03(9)
C2 Li1 C8 114.78(8)
N2 Li1 C7 123.54(9)
N6 Li1 C7 67.32(6)
N4 Li1 C7 32.02(4)
N1 Li1 C7 128.52(9)
N3 Li1 C7 169.41(10)
N5 Li1 C7 32.07(4)
C9 Li1 C7 52.56(5)
C1 Li1 C7 122.88(8)
C2 Li1 C7 149.29(9)
C8 Li1 C7 51.73(5)
N2 Li1 C3 67.13(6)
N6 Li1 C3 119.74(9)
N4 Li1 C3 126.46(9)
N1 Li1 C3 31.83(4)
N3 Li1 C3 31.74(4)
N5 Li1 C3 171.84(9)
C9 Li1 C3 118.69(8)
C1 Li1 C3 52.01(5)
C2 Li1 C3 51.72(5)
C8 Li1 C3 146.28(8)
C7 Li1 C3 155.60(9)
N1 C1 N2 106.97(8)
N1 C1 Li1 59.52(7)
N2 C1 Li1 54.73(7)
N1 C1 H1A 110.3
N2 C1 H1A 110.3
Li1 C1 H1A 149.8
N1 C1 H1B 110.3
N2 C1 H1B 110.3
Li1 C1 H1B 101.5
H1A C1 H1B 108.6
N3 C2 N2 106.84(9)
N3 C2 Li1 59.37(7)
N2 C2 Li1 54.34(7)
N3 C2 H2A 110.4
N2 C2 H2A 110.4
Li1 C2 H2A 102.3
N3 C2 H2B 110.4
N2 C2 H2B 110.4
Li1 C2 H2B 149.0
H2A C2 H2B 108.6
N3 C3 N1 107.10(9)
N3 C3 Li1 56.44(7)
N1 C3 Li1 56.21(7)
N3 C3 H3A 110.3
N1 C3 H3A 110.3
Li1 C3 H3A 146.8
N3 C3 H3B 110.3
N1 C3 H3B 110.3
Li1 C3 H3B 104.7
H3A C3 H3B 108.6
N1 C4 H4A 109.5
N1 C4 H4B 109.5
H4A C4 H4B 109.5
N1 C4 H4C 109.5
H4A C4 H4C 109.5
H4B C4 H4C 109.5
N2 C5 H5A 109.5
N2 C5 H5B 109.5
H5A C5 H5B 109.5
N2 C5 H5C 109.5
H5A C5 H5C 109.5
H5B C5 H5C 109.5
N3 C6 H6A 109.5
N3 C6 H6B 109.5
H6A C6 H6B 109.5
N3 C6 H6C 109.5
H6A C6 H6C 109.5
H6B C6 H6C 109.5
N5 C7 N4 107.73(9)
N5 C7 Li1 58.74(7)
N4 C7 Li1 54.64(7)
N5 C7 H7A 110.2
N4 C7 H7A 110.2
Li1 C7 H7A 147.0
N5 C7 H7B 110.2
N4 C7 H7B 110.2
Li1 C7 H7B 104.4
H7A C7 H7B 108.5
N6 C8 N5 107.24(9)
N6 C8 Li1 53.57(7)
N5 C8 Li1 59.87(7)
N6 C8 H8A 110.3
N5 C8 H8A 110.3
Li1 C8 H8A 147.9
N6 C8 H8B 110.3
N5 C8 H8B 110.3
Li1 C8 H8B 103.4
H8A C8 H8B 108.5
N6 C9 N4 106.85(9)
N6 C9 Li1 56.26(7)
N4 C9 Li1 58.46(7)
N6 C9 H9A 110.4
N4 C9 H9A 110.4
Li1 C9 H9A 100.5
N6 C9 H9B 110.4
N4 C9 H9B 110.4
Li1 C9 H9B 150.8
H9A C9 H9B 108.6
N4 C10 H10A 109.5
N4 C10 H10B 109.5
H10A C10 H10B 109.5
N4 C10 H10C 109.5
H10A C10 H10C 109.5
H10B C10 H10C 109.5
N5 C11 H11A 109.5
N5 C11 H11B 109.5
H11A C11 H11B 109.5
N5 C11 H11C 109.5
H11A C11 H11C 109.5
H11B C11 H11C 109.5
N6 C12 H12A 109.5
N6 C12 H12B 109.5
H12A C12 H12B 109.5
N6 C12 H12C 109.5
H12A C12 H12C 109.5
H12B C12 H12C 109.5
Al1 C13 H13A 109.5
Al1 C13 H13B 109.5
H13A C13 H13B 109.5
Al1 C13 H13C 109.5
H13A C13 H13C 109.5
H13B C13 H13C 109.5
Al1 C14 H14A 109.5
Al1 C14 H14B 109.5
H14A C14 H14B 109.5
Al1 C14 H14C 109.5
H14A C14 H14C 109.5
H14B C14 H14C 109.5
Al1 C15 H15A 109.5
Al1 C15 H15B 109.5
H15A C15 H15B 109.5
Al1 C15 H15C 109.5
H15A C15 H15C 109.5
H15B C15 H15C 109.5
Al1 C16 H16A 109.5
Al1 C16 H16B 109.5
H16A C16 H16B 109.5
Al1 C16 H16C 109.5
H16A C16 H16C 109.5
H16B C16 H16C 109.5
C13 Al1 C16 110.72(6)
C13 Al1 C14 109.45(6)
C16 Al1 C14 108.30(6)
C13 Al1 C15 110.15(5)
C16 Al1 C15 109.07(5)
C14 Al1 C15 109.12(5)

loop_
_geom_bond_atom_site_label_1
_geom_bond_atom_site_label_2
_geom_bond_distance
N1 C1 1.4608(14)
N1 C3 1.4628(14)
N1 C4 1.4668(15)
N1 Li1 2.305(2)
N2 C1 1.4620(14)
N2 C2 1.4636(14)
N2 C5 1.4678(14)
N2 Li1 2.183(2)
N3 C2 1.4575(15)
N3 C3 1.4589(15)
N3 C6 1.4631(15)
N3 Li1 2.311(2)
N4 C7 1.4600(14)
N4 C9 1.4641(14)
N4 C10 1.4660(14)
N4 Li1 2.245(2)
N5 C11 1.4589(16)
N5 C7 1.4597(14)
N5 C8 1.4615(15)
N5 Li1 2.350(2)
N6 C8 1.4581(15)
N6 C9 1.4592(14)
N6 C12 1.4712(15)
N6 Li1 2.189(2)
Li1 C9 2.633(2)
Li1 C1 2.672(2)
Li1 C2 2.684(2)
Li1 C8 2.714(2)
Li1 C7 2.749(2)
Li1 C3 2.772(2)
C1 H1A 0.9900
C1 H1B 0.9900
C2 H2A 0.9900
C2 H2B 0.9900
C3 H3A 0.9900
C3 H3B 0.9900
C4 H4A 0.9800
C4 H4B 0.9800
C4 H4C 0.9800
C5 H5A 0.9800
C5 H5B 0.9800
C5 H5C 0.9800
C6 H6A 0.9800
C6 H6B 0.9800
C6 H6C 0.9800
C7 H7A 0.9900
C7 H7B 0.9900
C8 H8A 0.9900
C8 H8B 0.9900
C9 H9A 0.9900
C9 H9B 0.9900
C10 H10A 0.9800
C10 H10B 0.9800
C10 H10C 0.9800
C11 H11A 0.9800
C11 H11B 0.9800
C11 H11C 0.9800
C12 H12A 0.9800
C12 H12B 0.9800
C12 H12C 0.9800
C13 Al1 2.0070(12)
C13 H13A 0.9800
C13 H13B 0.9800
C13 H13C 0.9800
C14 Al1 2.0093(13)
C14 H14A 0.9800
C14 H14B 0.9800
C14 H14C 0.9800
C15 Al1 2.0182(12)
C15 H15A 0.9800
C15 H15B 0.9800
C15 H15C 0.9800
C16 Al1 2.0086(12)
C16 H16A 0.9800
C16 H16B 0.9800
C16 H16C 0.9800
